data_4301889
loop_
_publ_author_name
'Pius O. Adelani'
'Thomas E. Albrecht-Schmitt'

_publ_section_title
;
Uranyl Diphosphonates with Pillared Structures
;
_journal_name_full 'Inorganic Chemistry'
_journal_page_first 2732
_journal_page_last 2734
_journal_paper_doi 10.1021/ic900172s
_journal_volume 48
_journal_year 2009
_chemical_formula_moiety 'C19 H19 N2 O12 P3 U'
_chemical_formula_sum 'C19 H19 N2 O12 P3 U'
_chemical_formula_weight 798.30
_chemical_name_systematic
; 
 ? 
;
_space_group_IT_number 2
_symmetry_cell_setting triclinic
_symmetry_space_group_name_Hall '-P 1'
_symmetry_space_group_name_H-M 'P -1'
_atom_sites_solution_hydrogens geom
_atom_sites_solution_primary direct
_atom_sites_solution_secondary difmap
_audit_creation_method SHELXL-97
_cell_angle_alpha 63.5180(10)
_cell_angle_beta 89.2330(10)
_cell_angle_gamma 89.5900(10)
_cell_formula_units_Z 2
_cell_length_a 8.8105(6)
_cell_length_b 12.0084(8)
_cell_length_c 12.3493(8)
_cell_measurement_reflns_used 4926
_cell_measurement_temperature 293(2)
_cell_measurement_theta_max 28.34
_cell_measurement_theta_min 1.84
_cell_volume 1169.36(14)
_computing_cell_refinement 'SMART, SAINT'
_computing_data_collection SMART
_computing_data_reduction SAINT
_computing_molecular_graphics 'SHELXP-97 (Sheldrick, 1997)'
_computing_publication_material 'SHELXCIF-97 (Sheldrick, 1997)'
_computing_structure_refinement 'SHELXL-97 (Sheldrick, 1997)'
_computing_structure_solution 'SHELXS-97 (Sheldrick, 1990)'
_diffrn_ambient_temperature 293(2)
_diffrn_measured_fraction_theta_full 0.989
_diffrn_measured_fraction_theta_max 0.989
_diffrn_measurement_device_type 'BRUKER APEX'
_diffrn_measurement_method '0.3 wide /w exposure'
_diffrn_radiation_monochromator graphite
_diffrn_radiation_source 'fine-focus sealed tube'
_diffrn_radiation_type MoK\a
_diffrn_radiation_wavelength 0.71073
_diffrn_reflns_av_R_equivalents 0.0487
_diffrn_reflns_av_sigmaI/netI 0.0802
_diffrn_reflns_limit_h_max 11
_diffrn_reflns_limit_h_min -11
_diffrn_reflns_limit_k_max 15
_diffrn_reflns_limit_k_min -16
_diffrn_reflns_limit_l_max 16
_diffrn_reflns_limit_l_min -16
_diffrn_reflns_number 12094
_diffrn_reflns_theta_full 28.34
_diffrn_reflns_theta_max 28.34
_diffrn_reflns_theta_min 1.84
_diffrn_standards_decay_% 0
_diffrn_standards_interval_count na
_diffrn_standards_interval_time na
_diffrn_standards_number na
_exptl_absorpt_coefficient_mu 7.216
_exptl_absorpt_correction_T_max 0.6230
_exptl_absorpt_correction_T_min 0.4854
_exptl_absorpt_correction_type numerical
_exptl_absorpt_process_details SHELXPREP
_exptl_crystal_colour yellow
_exptl_crystal_density_diffrn 2.267
_exptl_crystal_density_meas ?
_exptl_crystal_density_method 'not measured'
_exptl_crystal_description prism
_exptl_crystal_F_000 760
_exptl_crystal_size_max 0.096
_exptl_crystal_size_mid 0.092
_exptl_crystal_size_min 0.084
_refine_diff_density_max 3.576
_refine_diff_density_min -1.013
_refine_diff_density_rms 0.301
_refine_ls_extinction_coef 0
_refine_ls_extinction_method none
_refine_ls_goodness_of_fit_ref 1.080
_refine_ls_hydrogen_treatment constr
_refine_ls_matrix_type full
_refine_ls_number_parameters 334
_refine_ls_number_reflns 5770
_refine_ls_number_restraints 0
_refine_ls_restrained_S_all 1.080
_refine_ls_R_factor_all 0.0611
_refine_ls_R_factor_gt 0.0497
_refine_ls_shift/su_max 0.001
_refine_ls_shift/su_mean 0.000
_refine_ls_structure_factor_coef Fsqd
_refine_ls_weighting_details 'calc w=1/[\s^2^(Fo^2^)+(0.0629P)^2^+0.0106P] where P=(Fo^2^+2Fc^2^)/3'
_refine_ls_weighting_scheme calc
_refine_ls_wR_factor_gt 0.1206
_refine_ls_wR_factor_ref 0.1251
_reflns_number_gt 4926
_reflns_number_total 5770
_reflns_threshold_expression >2sigma(I)
_cod_data_source_file ic900172s_si_001_3.cif
_cod_data_source_block final
_cod_depositor_comments
;
The following automatic conversions were performed:

'_exptl_crystal_density_meas' value 'na' was changed to '?' - the
value is perceived as not measured.

Automatic conversion script
Id: cif_fix_values 3008 2015-01-20 13:52:24Z robertas 
;
_cod_original_cell_volume 1169.36(13)
_cod_database_code 4301889

loop_
_symmetry_equiv_pos_as_xyz
'x, y, z'
'-x, -y, -z'

loop_
_atom_site_label
_atom_site_type_symbol
_atom_site_fract_x
_atom_site_fract_y
_atom_site_fract_z
_atom_site_U_iso_or_equiv
_atom_site_adp_type
_atom_site_occupancy
_atom_site_symmetry_multiplicity
_atom_site_calc_flag
_atom_site_refinement_flags
_atom_site_disorder_assembly
_atom_site_disorder_group
U1 U 0.97951(3) 0.55022(3) 0.72784(2) 0.01428(10) Uani 1 1 d . . .
O1 O 1.1362(6) 0.6543(5) 0.6811(5) 0.0187(11) Uani 1 1 d . . .
O2 O 0.8207(6) 0.4502(5) 0.7726(5) 0.0191(11) Uani 1 1 d . . .
P1 P 0.8240(2) 0.86529(19) 0.57694(18) 0.0163(4) Uani 1 1 d . . .
O3 O 0.8045(6) 0.7284(5) 0.6545(5) 0.0230(12) Uani 1 1 d . . .
O4 O 0.9096(6) 0.8997(5) 0.4597(5) 0.0166(11) Uani 1 1 d . . .
O5 O 0.9031(6) 0.9226(5) 0.6531(5) 0.0206(12) Uani 1 1 d . . .
H5A H 0.9604 0.9785 0.6093 0.031 Uiso 1 1 calc R . .
C11 C 0.6406(9) 0.9394(7) 0.5366(7) 0.0166(15) Uani 1 1 d . . .
C12 C 0.6324(10) 1.0692(8) 0.4758(7) 0.0234(17) Uani 1 1 d . . .
H12A H 0.7207 1.1163 0.4594 0.028 Uiso 1 1 calc R . .
C13 C 0.5051(10) 0.8727(8) 0.5596(8) 0.0237(17) Uani 1 1 d . . .
H13A H 0.5084 0.7863 0.6002 0.028 Uiso 1 1 calc R . .
P2 P 0.8264(2) 0.62712(17) 0.41964(16) 0.0110(3) Uani 1 1 d . . .
O6 O 0.9231(6) 0.5984(5) 0.5279(4) 0.0147(10) Uani 1 1 d . . .
O7 O 0.7962(6) 0.7723(5) 0.3551(5) 0.0162(11) Uani 1 1 d . . .
H7B H 0.8356 0.8045 0.3940 0.024 Uiso 1 1 calc R . .
O8 O 0.8884(6) 0.5922(5) 0.3253(4) 0.0134(10) Uani 1 1 d . . .
C14 C 0.6424(8) 0.5582(7) 0.4637(7) 0.0138(14) Uani 1 1 d . . .
C15 C 0.5713(8) 0.5076(7) 0.3956(7) 0.0159(15) Uani 1 1 d . . .
H15A H 0.6188 0.5110 0.3265 0.019 Uiso 1 1 calc R . .
C16 C 0.5709(9) 0.5481(7) 0.5691(7) 0.0194(16) Uani 1 1 d . . .
H16A H 0.6188 0.5791 0.6166 0.023 Uiso 1 1 calc R . .
P3 P 0.8263(2) 0.6270(2) 0.97023(18) 0.0189(4) Uani 1 1 d . . .
O9 O 0.9282(7) 0.5943(6) 0.8910(5) 0.0249(13) Uani 1 1 d . . .
O10 O 0.8849(6) 0.5983(5) 1.0945(5) 0.0177(11) Uani 1 1 d . . .
O11 O 0.7967(7) 0.7712(6) 0.9004(5) 0.0277(13) Uani 1 1 d . . .
H11A H 0.8344 0.7984 0.8324 0.042 Uiso 1 1 calc R . .
C17 C 0.6426(9) 0.5561(8) 0.9884(8) 0.0220(17) Uani 1 1 d . . .
C18 C 0.5479(10) 0.5876(9) 0.8871(8) 0.028(2) Uani 1 1 d . . .
H18A H 0.5803 0.6463 0.8111 0.034 Uiso 1 1 calc R . .
C19 C 0.5908(9) 0.4676(9) 1.0998(7) 0.0242(18) Uani 1 1 d . . .
H19A H 0.6518 0.4452 1.1672 0.029 Uiso 1 1 calc R . .
N1 N 0.5212(7) 0.1521(6) 1.0160(6) 0.0191(14) Uani 1 1 d . . .
H1A H 0.4440 0.1503 0.9749 0.023 Uiso 1 1 calc R . .
C1 C 0.6246(10) 0.2430(8) 0.9696(8) 0.0255(18) Uani 1 1 d . . .
H1B H 0.6112 0.3056 0.8915 0.031 Uiso 1 1 calc R . .
C2 C 0.7524(11) 0.2477(9) 1.0339(9) 0.032(2) Uani 1 1 d . . .
H2A H 0.8229 0.3115 0.9985 0.039 Uiso 1 1 calc R . .
C3 C 0.7718(12) 0.1566(9) 1.1500(9) 0.036(2) Uani 1 1 d . . .
H3B H 0.8544 0.1580 1.1955 0.044 Uiso 1 1 calc R . .
C4 C 0.6651(10) 0.0628(8) 1.1973(8) 0.0275(19) Uani 1 1 d . . .
H4A H 0.6757 -0.0013 1.2750 0.033 Uiso 1 1 calc R . .
C5 C 0.5427(9) 0.0652(7) 1.1280(7) 0.0177(15) Uani 1 1 d . . .
C6 C 0.4240(9) -0.0304(7) 1.1763(7) 0.0174(15) Uani 1 1 d . . .
C7 C 0.4310(9) -0.1396(7) 1.2834(7) 0.0218(17) Uani 1 1 d . . .
H7A H 0.5189 -0.1598 1.3292 0.026 Uiso 1 1 calc R . .
C8 C 0.3065(11) -0.2187(8) 1.3220(8) 0.030(2) Uani 1 1 d . . .
H8A H 0.3094 -0.2899 1.3956 0.036 Uiso 1 1 calc R . .
C9 C 0.1797(10) -0.1923(8) 1.2521(8) 0.0280(19) Uani 1 1 d . . .
H9B H 0.0973 -0.2463 1.2768 0.034 Uiso 1 1 calc R . .
C10 C 0.1754(9) -0.0862(8) 1.1461(8) 0.0256(18) Uani 1 1 d . . .
H10A H 0.0901 -0.0679 1.0975 0.031 Uiso 1 1 calc R . .
N2 N 0.2943(7) -0.0076(6) 1.1113(6) 0.0176(13) Uani 1 1 d . . .
H2B H 0.2879 0.0600 1.0451 0.021 Uiso 1 1 calc R . .
O1W O 0.8382(7) 0.8432(5) 0.0997(5) 0.0254(13) Uani 1 1 d . . .

loop_
_atom_site_aniso_label
_atom_site_aniso_U_11
_atom_site_aniso_U_22
_atom_site_aniso_U_33
_atom_site_aniso_U_23
_atom_site_aniso_U_13
_atom_site_aniso_U_12
U1 0.01014(14) 0.01775(15) 0.01646(15) -0.00898(11) -0.00010(9) -0.00025(9)
O1 0.009(2) 0.022(3) 0.024(3) -0.009(2) 0.000(2) -0.004(2)
O2 0.011(3) 0.023(3) 0.022(3) -0.009(2) 0.002(2) -0.006(2)
P1 0.0159(9) 0.0155(9) 0.0170(9) -0.0068(8) -0.0017(7) -0.0023(7)
O3 0.017(3) 0.022(3) 0.027(3) -0.008(2) -0.002(2) -0.002(2)
O4 0.017(3) 0.017(3) 0.019(3) -0.010(2) -0.002(2) -0.001(2)
O5 0.021(3) 0.024(3) 0.019(3) -0.011(2) 0.004(2) -0.008(2)
C11 0.017(4) 0.019(4) 0.015(3) -0.008(3) -0.001(3) 0.002(3)
C12 0.025(4) 0.021(4) 0.023(4) -0.008(3) 0.001(3) -0.005(3)
C13 0.026(4) 0.013(4) 0.027(4) -0.004(3) -0.001(3) -0.004(3)
P2 0.0068(8) 0.0126(9) 0.0130(8) -0.0052(7) 0.0011(6) -0.0003(6)
O6 0.013(3) 0.018(3) 0.014(2) -0.008(2) -0.003(2) 0.003(2)
O7 0.017(3) 0.015(3) 0.017(3) -0.008(2) -0.003(2) -0.004(2)
O8 0.012(2) 0.017(3) 0.013(2) -0.008(2) 0.0018(19) 0.001(2)
C14 0.008(3) 0.016(4) 0.018(4) -0.008(3) -0.002(3) 0.001(3)
C15 0.014(4) 0.023(4) 0.012(3) -0.009(3) 0.003(3) -0.001(3)
C16 0.018(4) 0.023(4) 0.022(4) -0.015(3) -0.004(3) 0.001(3)
P3 0.0136(9) 0.0303(11) 0.0191(10) -0.0165(9) -0.0030(8) 0.0033(8)
O9 0.021(3) 0.037(4) 0.026(3) -0.023(3) -0.001(2) 0.004(3)
O10 0.016(3) 0.025(3) 0.015(3) -0.011(2) -0.006(2) 0.003(2)
O11 0.026(3) 0.033(3) 0.023(3) -0.010(3) 0.001(2) -0.001(3)
C17 0.013(4) 0.034(5) 0.029(4) -0.023(4) -0.002(3) 0.003(3)
C18 0.023(4) 0.045(6) 0.017(4) -0.014(4) -0.004(3) 0.000(4)
C19 0.016(4) 0.042(5) 0.017(4) -0.015(4) -0.003(3) 0.000(4)
N1 0.013(3) 0.021(3) 0.018(3) -0.004(3) 0.001(2) -0.002(3)
C1 0.027(5) 0.020(4) 0.022(4) -0.003(3) 0.007(3) 0.000(3)
C2 0.025(5) 0.028(5) 0.041(5) -0.012(4) 0.001(4) -0.009(4)
C3 0.037(6) 0.032(5) 0.038(5) -0.014(4) -0.004(4) -0.011(4)
C4 0.029(5) 0.017(4) 0.031(5) -0.005(4) -0.007(4) -0.002(3)
C5 0.020(4) 0.012(3) 0.020(4) -0.006(3) 0.006(3) -0.001(3)
C6 0.016(4) 0.019(4) 0.015(4) -0.006(3) 0.000(3) -0.001(3)
C7 0.017(4) 0.017(4) 0.023(4) -0.001(3) -0.005(3) 0.003(3)
C8 0.033(5) 0.017(4) 0.025(4) 0.003(3) 0.005(4) -0.003(4)
C9 0.023(4) 0.025(4) 0.034(5) -0.012(4) 0.013(4) -0.006(3)
C10 0.011(4) 0.031(5) 0.032(5) -0.012(4) 0.000(3) -0.005(3)
N2 0.010(3) 0.016(3) 0.020(3) -0.003(3) -0.003(2) 0.003(2)
O1W 0.034(4) 0.017(3) 0.019(3) -0.003(2) -0.009(2) 0.000(2)

loop_
_atom_type_symbol
_atom_type_description
_atom_type_scat_dispersion_real
_atom_type_scat_dispersion_imag
_atom_type_scat_source
C C 0.0033 0.0016 'International Tables Vol C Tables 4.2.6.8 and 6.1.1.4'
H H 0.0000 0.0000 'International Tables Vol C Tables 4.2.6.8 and 6.1.1.4'
N N 0.0061 0.0033 'International Tables Vol C Tables 4.2.6.8 and 6.1.1.4'
O O 0.0106 0.0060 'International Tables Vol C Tables 4.2.6.8 and 6.1.1.4'
P P 0.1023 0.0942 'International Tables Vol C Tables 4.2.6.8 and 6.1.1.4'
U U -9.6767 9.6646 'International Tables Vol C Tables 4.2.6.8 and 6.1.1.4'

loop_
_geom_angle_atom_site_label_1
_geom_angle_atom_site_label_2
_geom_angle_atom_site_label_3
_geom_angle
_geom_angle_site_symmetry_1
_geom_angle_site_symmetry_3
_geom_angle_publ_flag
O2 U1 O1 178.5(3) . . ?
O2 U1 O6 88.0(2) . . ?
O1 U1 O6 91.4(2) . . ?
O2 U1 O9 88.3(2) . . ?
O1 U1 O9 91.3(2) . . ?
O6 U1 O9 145.8(2) . . ?
O2 U1 O8 89.7(2) . 2_766 ?
O1 U1 O8 91.4(2) . 2_766 ?
O6 U1 O8 71.69(17) . 2_766 ?
O9 U1 O8 142.25(19) . 2_766 ?
O2 U1 O10 89.4(2) . 2_767 ?
O1 U1 O10 91.8(2) . 2_767 ?
O6 U1 O10 143.13(18) . 2_767 ?
O9 U1 O10 70.76(19) . 2_767 ?
O8 U1 O10 71.53(17) 2_766 2_767 ?
O2 U1 O3 88.7(2) . . ?
O1 U1 O3 89.8(2) . . ?
O6 U1 O3 72.79(19) . . ?
O9 U1 O3 73.2(2) . . ?
O8 U1 O3 144.48(18) 2_766 . ?
O10 U1 O3 143.92(19) 2_767 . ?
O3 P1 O4 115.0(3) . . ?
O3 P1 O5 108.6(3) . . ?
O4 P1 O5 110.4(3) . . ?
O3 P1 C11 109.9(3) . . ?
O4 P1 C11 106.4(3) . . ?
O5 P1 C11 106.3(3) . . ?
P1 O3 U1 133.7(3) . . ?
P1 O5 H5A 109.5 . . ?
C13 C11 C12 117.8(7) . . ?
C13 C11 P1 122.9(6) . . ?
C12 C11 P1 119.2(6) . . ?
C13 C12 C11 120.2(8) 2_676 . ?
C13 C12 H12A 119.9 2_676 . ?
C11 C12 H12A 119.9 . . ?
C12 C13 C11 122.0(8) 2_676 . ?
C12 C13 H13A 119.0 2_676 . ?
C11 C13 H13A 119.0 . . ?
O6 P2 O8 117.2(3) . . ?
O6 P2 O7 108.0(3) . . ?
O8 P2 O7 107.1(3) . . ?
O6 P2 C14 111.1(3) . . ?
O8 P2 C14 107.7(3) . . ?
O7 P2 C14 104.9(3) . . ?
P2 O6 U1 157.7(3) . . ?
P2 O7 H7B 109.5 . . ?
P2 O8 U1 150.2(3) . 2_766 ?
C16 C14 C15 118.7(7) . . ?
C16 C14 P2 121.2(6) . . ?
C15 C14 P2 120.0(6) . . ?
C16 C15 C14 120.1(7) 2_666 . ?
C16 C15 H15A 120.0 2_666 . ?
C14 C15 H15A 120.0 . . ?
C14 C16 C15 121.2(7) . 2_666 ?
C14 C16 H16A 119.4 . . ?
C15 C16 H16A 119.4 2_666 . ?
O9 P3 O10 116.7(3) . . ?
O9 P3 O11 106.6(4) . . ?
O10 P3 O11 108.1(3) . . ?
O9 P3 C17 111.5(4) . . ?
O10 P3 C17 108.1(4) . . ?
O11 P3 C17 105.3(4) . . ?
P3 O9 U1 153.8(4) . . ?
P3 O10 U1 146.2(3) . 2_767 ?
P3 O11 H11A 109.5 . . ?
C19 C17 C18 118.0(8) . . ?
C19 C17 P3 121.7(6) . . ?
C18 C17 P3 120.3(7) . . ?
C19 C18 C17 120.5(8) 2_667 . ?
C19 C18 H18A 119.8 2_667 . ?
C17 C18 H18A 119.8 . . ?
C18 C19 C17 121.5(8) 2_667 . ?
C18 C19 H19A 119.2 2_667 . ?
C17 C19 H19A 119.2 . . ?
C5 N1 C1 117.1(7) . . ?
C5 N1 H1A 121.4 . . ?
C1 N1 H1A 121.4 . . ?
N1 C1 C2 122.7(8) . . ?
N1 C1 H1B 118.6 . . ?
C2 C1 H1B 118.6 . . ?
C3 C2 C1 119.0(9) . . ?
C3 C2 H2A 120.5 . . ?
C1 C2 H2A 120.5 . . ?
C2 C3 C4 118.1(9) . . ?
C2 C3 H3B 121.0 . . ?
C4 C3 H3B 121.0 . . ?
C5 C4 C3 119.3(8) . . ?
C5 C4 H4A 120.4 . . ?
C3 C4 H4A 120.4 . . ?
N1 C5 C4 123.9(7) . . ?
N1 C5 C6 115.2(7) . . ?
C4 C5 C6 121.0(7) . . ?
N2 C6 C7 117.4(7) . . ?
N2 C6 C5 116.6(7) . . ?
C7 C6 C5 125.9(7) . . ?
C6 C7 C8 119.8(8) . . ?
C6 C7 H7A 120.1 . . ?
C8 C7 H7A 120.1 . . ?
C9 C8 C7 120.3(8) . . ?
C9 C8 H8A 119.9 . . ?
C7 C8 H8A 119.9 . . ?
C10 C9 C8 119.3(8) . . ?
C10 C9 H9B 120.3 . . ?
C8 C9 H9B 120.3 . . ?
N2 C10 C9 120.1(8) . . ?
N2 C10 H10A 119.9 . . ?
C9 C10 H10A 119.9 . . ?
C10 N2 C6 122.9(7) . . ?
C10 N2 H2B 118.5 . . ?
C6 N2 H2B 118.5 . . ?

loop_
_geom_bond_atom_site_label_1
_geom_bond_atom_site_label_2
_geom_bond_distance
_geom_bond_site_symmetry_2
_geom_bond_publ_flag
U1 O2 1.765(5) . ?
U1 O1 1.778(5) . ?
U1 O6 2.331(5) . ?
U1 O9 2.338(5) . ?
U1 O8 2.380(5) 2_766 ?
U1 O10 2.444(5) 2_767 ?
U1 O3 2.457(6) . ?
P1 O3 1.498(6) . ?
P1 O4 1.509(6) . ?
P1 O5 1.563(6) . ?
P1 C11 1.805(8) . ?
O5 H5A 0.8200 . ?
C11 C13 1.396(11) . ?
C11 C12 1.398(11) . ?
C12 C13 1.370(12) 2_676 ?
C12 H12A 0.9300 . ?
C13 C12 1.370(12) 2_676 ?
C13 H13A 0.9300 . ?
P2 O6 1.499(5) . ?
P2 O8 1.498(5) . ?
P2 O7 1.583(6) . ?
P2 C14 1.790(7) . ?
O7 H7B 0.8200 . ?
O8 U1 2.380(5) 2_766 ?
C14 C16 1.393(11) . ?
C14 C15 1.395(10) . ?
C15 C16 1.394(11) 2_666 ?
C15 H15A 0.9300 . ?
C16 C15 1.394(11) 2_666 ?
C16 H16A 0.9300 . ?
P3 O9 1.494(6) . ?
P3 O10 1.512(5) . ?
P3 O11 1.575(7) . ?
P3 C17 1.799(8) . ?
O10 U1 2.444(5) 2_767 ?
O11 H11A 0.8200 . ?
C17 C19 1.384(12) . ?
C17 C18 1.417(11) . ?
C18 C19 1.367(12) 2_667 ?
C18 H18A 0.9300 . ?
C19 C18 1.367(12) 2_667 ?
C19 H19A 0.9300 . ?
N1 C5 1.324(10) . ?
N1 C1 1.339(10) . ?
N1 H1A 0.8600 . ?
C1 C2 1.402(13) . ?
C1 H1B 0.9300 . ?
C2 C3 1.374(14) . ?
C2 H2A 0.9300 . ?
C3 C4 1.381(12) . ?
C3 H3B 0.9300 . ?
C4 C5 1.378(12) . ?
C4 H4A 0.9300 . ?
C5 C6 1.469(10) . ?
C6 N2 1.360(10) . ?
C6 C7 1.388(11) . ?
C7 C8 1.389(12) . ?
C7 H7A 0.9300 . ?
C8 C9 1.367(13) . ?
C8 H8A 0.9300 . ?
C9 C10 1.362(12) . ?
C9 H9B 0.9300 . ?
C10 N2 1.346(10) . ?
C10 H10A 0.9300 . ?
N2 H2B 0.8600 . ?
